data_4086655
loop_
_publ_author_name
'Chu, Wan-Yi'
'Richers, Casseday P.'
'Kahle, Elizabeth R.'
'Rauchfuss, Thomas B.'
'Arrigoni, Federica'
'Zampella, Giuseppe'

_publ_section_title
;
 Imine-Centered Reactions in Imino-Phosphine Complexes of Iron Carbonyls
;
_journal_issue 17
_journal_name_full Organometallics
_journal_page_first 2782
_journal_paper_doi 10.1021/acs.organomet.6b00318
_journal_volume 35
_journal_year 2016
_chemical_formula_moiety 'C28 H20 Cl Fe N O3 P, B F4, C4 H8 O, C H2 Cl2'
_chemical_formula_sum 'C33 H30 B Cl3 F4 Fe N O4 P'
_chemical_formula_weight 784.56
_chemical_name_systematic
;
 ?
;
_space_group_crystal_system monoclinic
_space_group_IT_number 14
_space_group_name_Hall '-P 2yn'
_space_group_name_H-M_alt 'P 1 21/n 1'
_symmetry_space_group_name_Hall '-P 2yn'
_symmetry_space_group_name_H-M 'P 1 21/n 1'
_atom_sites_solution_hydrogens mixed
_atom_sites_solution_primary iterative
_audit_creation_date 2016-04-11
_audit_creation_method
;
Olex2 1.2
(compiled 2016.02.19 svn.r3266 for OlexSys, GUI svn.r5155)
;
_cell_angle_alpha 90
_cell_angle_beta 100.560(2)
_cell_angle_gamma 90
_cell_formula_units_Z 4
_cell_length_a 10.5237(7)
_cell_length_b 15.5390(10)
_cell_length_c 21.4165(12)
_cell_measurement_reflns_used 9511
_cell_measurement_temperature 100(2)
_cell_measurement_theta_max 27.10
_cell_measurement_theta_min 2.34
_cell_volume 3442.9(4)
_computing_cell_refinement 'SAINT v8.34A (Bruker, 2013)'
_computing_data_reduction 'SAINT v8.34A (Bruker, 2013)'
_computing_molecular_graphics 'Olex2 (Dolomanov et al., 2009)'
_computing_publication_material 'Olex2 (Dolomanov et al., 2009)'
_computing_structure_refinement 'XL (Sheldrick, 2008)'
_computing_structure_solution 'olex2.solve (Bourhis et al., 2015)'
_diffrn_ambient_temperature 100.01
_diffrn_detector 'Bruker APEXII CCD area detector'
_diffrn_detector_type 'CCD area detector'
_diffrn_measured_fraction_theta_full 1.000
_diffrn_measured_fraction_theta_max 0.999
_diffrn_measurement_device 'kappa diffractometer'
_diffrn_measurement_device_type 'Bruker Kappa/ApexII CCD'
_diffrn_measurement_method 'profile data from \f and \w scans'
_diffrn_radiation_monochromator graphite
_diffrn_radiation_probe x-ray
_diffrn_radiation_type MoK\a
_diffrn_radiation_wavelength 0.71073
_diffrn_reflns_av_R_equivalents 0.0709
_diffrn_reflns_av_unetI/netI 0.0335
_diffrn_reflns_Laue_measured_fraction_full 1.000
_diffrn_reflns_Laue_measured_fraction_max 0.999
_diffrn_reflns_limit_h_max 13
_diffrn_reflns_limit_h_min -13
_diffrn_reflns_limit_k_max 19
_diffrn_reflns_limit_k_min -19
_diffrn_reflns_limit_l_max 27
_diffrn_reflns_limit_l_min -25
_diffrn_reflns_number 55782
_diffrn_reflns_point_group_measured_fraction_full 1.000
_diffrn_reflns_point_group_measured_fraction_max 0.999
_diffrn_reflns_theta_full 26.000
_diffrn_reflns_theta_max 27.153
_diffrn_reflns_theta_min 2.337
_diffrn_source 'fine-focus sealed X-ray tube'
_diffrn_source_target Mo
_diffrn_source_type 'Siemens fine-focus sealed tube'
_diffrn_standards_number 0
_exptl_absorpt_coefficient_mu 0.778
_exptl_absorpt_correction_T_max 0.9406
_exptl_absorpt_correction_T_min 0.8837
_exptl_absorpt_correction_type integration
_exptl_absorpt_process_details
;
SADABS-2012/1 (Bruker,2012) was used for absorption correction.
wR2(int) was 0.0752 before and 0.0572 after correction.
The Ratio of minimum to maximum transmission is 0.9395.
The \l/2 correction factor is 0.0015.
;
_exptl_crystal_colour yellow
_exptl_crystal_colour_primary yellow
_exptl_crystal_density_diffrn 1.514
_exptl_crystal_description prism
_exptl_crystal_F_000 1600
_exptl_crystal_preparation
; 
The data crystal was mounted using oil (Parantone-N, Exxon) to a 
0.3 mm cryo-loop (Hampton Research) with the (-1 1 4) scattering 
planes roughly normal to the spindle axis.  
;
_exptl_crystal_size_max 0.2
_exptl_crystal_size_mid 0.156
_exptl_crystal_size_min 0.119
_refine_diff_density_max 2.102
_refine_diff_density_min -1.036
_refine_diff_density_rms 0.090
_refine_ls_extinction_method none
_refine_ls_goodness_of_fit_ref 1.039
_refine_ls_hydrogen_treatment mixed
_refine_ls_matrix_type full
_refine_ls_number_parameters 473
_refine_ls_number_reflns 7631
_refine_ls_number_restraints 85
_refine_ls_restrained_S_all 1.066
_refine_ls_R_factor_all 0.0650
_refine_ls_R_factor_gt 0.0553
_refine_ls_shift/su_max 0.000
_refine_ls_shift/su_mean 0.000
_refine_ls_structure_factor_coef Fsqd
_refine_ls_weighting_details 'w=1/[\s^2^(Fo^2^)+(0.0490P)^2^+10.2280P] where P=(Fo^2^+2Fc^2^)/3'
_refine_ls_weighting_scheme calc
_refine_ls_wR_factor_gt 0.1296
_refine_ls_wR_factor_ref 0.1348
_reflns_Friedel_coverage 0.000
_reflns_number_gt 6584
_reflns_number_total 7631
_reflns_threshold_expression 'I > 2\s(I)'
_cod_data_source_file om6b00318_si_003.cif
_cod_data_source_block FePNHBF4
_cod_depositor_comments 'Adding full bibliography for 4086653--4086659.cif.'
_cod_database_code 4086655
_shelxl_version_number 2014-3
_shelx_space_group_comment
;
The symmetry employed for this shelxl refinement is uniquely defined
by the following loop, which should always be used as a source of
symmetry information in preference to the above space-group names.
They are only intended as comments.
;
_shelx_estimated_absorpt_t_max 0.913
_shelx_estimated_absorpt_t_min 0.860
_olex2_refinement_description
;
1. Fixed Uiso
 At 1.2 times of:
  All C(H) groups, All C(H,H) groups
 At 1.5 times of:
  All N(H) groups
2. Restrained distances
 F1-B1 \\sim F2-B1 \\sim F3-B1 \\sim F4-B1 \\sim F1A-B1 \\sim F2A-B1 \\sim
F3A-B1 \\sim F4A-B1
 with sigma of 0.01
 F1-F2 \\sim F2-F3 \\sim F3-F4 \\sim F1A-F2A \\sim F2A-F3A \\sim F3A-F4A
 with sigma of 0.01
3. Uiso/Uaniso restraints and constraints
F1 \\sim F1A \\sim F2 \\sim F2A \\sim F2A \\sim F3 \\sim F3A \\sim F3A \\sim F4
\\sim F4A: within 1.7A with sigma of 0.01 and sigma for terminal atoms of 0.02
4. Rigid body (RIGU) restrains
 F1, F1A, F2, F2A, F2A, F3, F3A, F3A, F4, F4A
 with sigma for 1-2 distances of 0.004 and sigma for 1-3 distances of 0.004
5. Others
 Sof(F1A)=Sof(F2A)=Sof(F3A)=Sof(F4A)=1-FVAR(1)
 Sof(F1)=Sof(F2)=Sof(F3)=Sof(F4)=FVAR(1)
6.a Ternary CH refined with riding coordinates:
 C4(H4)
6.b Secondary CH2 refined with riding coordinates:
 C33(H33A,H33B), C29(H29A,H29B), C30(H30A,H30B), C31(H31A,H31B), C32(H32A,H32B)
6.c Aromatic/amide H refined with riding coordinates:
 C6(H6), C7(H7), C9(H9), C10(H10), C12(H12), C13(H13), C14(H14), C15(H15),
 C18(H18), C19(H19), C20(H20), C21(H21), C22(H22), C24(H24), C25(H25), C26(H26),
  C27(H27), C28(H28)
;
_olex2_submission_special_instructions 'No special instructions were received'

loop_
_space_group_symop_operation_xyz
'x, y, z'
'-x+1/2, y+1/2, -z+1/2'
'-x, -y, -z'
'x-1/2, -y-1/2, z-1/2'

loop_
_atom_site_label
_atom_site_type_symbol
_atom_site_fract_x
_atom_site_fract_y
_atom_site_fract_z
_atom_site_U_iso_or_equiv
_atom_site_adp_type
_atom_site_occupancy
_atom_site_site_symmetry_order
_atom_site_calc_flag
_atom_site_refinement_flags_posn
_atom_site_refinement_flags_adp
_atom_site_refinement_flags_occupancy
_atom_site_disorder_assembly
_atom_site_disorder_group
Fe1 Fe 0.41459(4) 0.09664(3) 0.33011(2) 0.01825(11) Uani 1 1 d . . . . .
Cl1 Cl -0.07040(9) 0.20864(6) 0.06064(4) 0.0370(2) Uani 1 1 d . . . . .
P1 P 0.59801(7) 0.16682(4) 0.37483(3) 0.01426(15) Uani 1 1 d . . . . .
O1 O 0.1829(3) -0.00368(18) 0.27294(13) 0.0405(6) Uani 1 1 d . . . . .
O2 O 0.5267(2) -0.06421(15) 0.38698(12) 0.0319(5) Uani 1 1 d . . . . .
O3 O 0.2825(2) 0.16544(16) 0.42974(12) 0.0339(6) Uani 1 1 d . . . . .
N1 N 0.4135(2) 0.16696(16) 0.25072(12) 0.0197(5) Uani 1 1 d . . . . .
H1 H 0.452(4) 0.219(3) 0.2587(18) 0.030 Uiso 1 1 d R . . . .
C1 C 0.2721(3) 0.0353(2) 0.29255(15) 0.0261(7) Uani 1 1 d . . . . .
C2 C 0.4825(3) -0.0008(2) 0.36596(15) 0.0235(6) Uani 1 1 d . . . . .
C3 C 0.3308(3) 0.1409(2) 0.38993(14) 0.0219(6) Uani 1 1 d . . . . .
C4 C 0.4952(3) 0.09341(19) 0.25186(14) 0.0200(6) Uani 1 1 d . . . . .
H4 H 0.4623 0.0472 0.2205 0.024 Uiso 1 1 calc R . . . .
C5 C 0.2954(3) 0.1758(2) 0.20343(14) 0.0209(6) Uani 1 1 d . . . . .
C6 C 0.2798(3) 0.1320(2) 0.14640(16) 0.0261(7) Uani 1 1 d . . . . .
H6 H 0.3462 0.0954 0.1372 0.031 Uiso 1 1 calc R . . . .
C7 C 0.1661(3) 0.1421(2) 0.10284(16) 0.0283(7) Uani 1 1 d . . . . .
H7 H 0.1530 0.1113 0.0639 0.034 Uiso 1 1 calc R . . . .
C8 C 0.0726(3) 0.1967(2) 0.11623(15) 0.0239(6) Uani 1 1 d . . . . .
C9 C 0.0874(3) 0.2433(2) 0.17177(15) 0.0236(6) Uani 1 1 d . . . . .
H9 H 0.0220 0.2819 0.1796 0.028 Uiso 1 1 calc R . . . .
C10 C 0.2007(3) 0.2324(2) 0.21623(14) 0.0231(6) Uani 1 1 d . . . . .
H10 H 0.2134 0.2635 0.2551 0.028 Uiso 1 1 calc R . . . .
C11 C 0.6371(3) 0.11102(18) 0.26049(13) 0.0185(6) Uani 1 1 d . . . . .
C12 C 0.7089(3) 0.08870(19) 0.21401(15) 0.0234(6) Uani 1 1 d . . . . .
H12 H 0.6687 0.0590 0.1768 0.028 Uiso 1 1 calc R . . . .
C13 C 0.8381(3) 0.1100(2) 0.22230(16) 0.0270(7) Uani 1 1 d . . . . .
H13 H 0.8867 0.0942 0.1908 0.032 Uiso 1 1 calc R . . . .
C14 C 0.8984(3) 0.1544(2) 0.27637(16) 0.0265(7) Uani 1 1 d . . . . .
H14 H 0.9869 0.1700 0.2810 0.032 Uiso 1 1 calc R . . . .
C15 C 0.8293(3) 0.17565(19) 0.32316(15) 0.0225(6) Uani 1 1 d . . . . .
H15 H 0.8701 0.2055 0.3602 0.027 Uiso 1 1 calc R . . . .
C16 C 0.6992(3) 0.15295(18) 0.31562(13) 0.0175(6) Uani 1 1 d . . . . .
C17 C 0.6894(3) 0.12095(17) 0.44743(13) 0.0150(5) Uani 1 1 d . . . . .
C18 C 0.7682(3) 0.04962(19) 0.44461(14) 0.0205(6) Uani 1 1 d . . . . .
H18 H 0.7780 0.0270 0.4045 0.025 Uiso 1 1 calc R . . . .
C19 C 0.8324(3) 0.0115(2) 0.49988(15) 0.0239(6) Uani 1 1 d . . . . .
H19 H 0.8850 -0.0377 0.4977 0.029 Uiso 1 1 calc R . . . .
C20 C 0.8200(3) 0.0451(2) 0.55859(14) 0.0228(6) Uani 1 1 d . . . . .
H20 H 0.8651 0.0194 0.5965 0.027 Uiso 1 1 calc R . . . .
C21 C 0.7422(3) 0.1155(2) 0.56172(14) 0.0231(6) Uani 1 1 d . . . . .
H21 H 0.7342 0.1385 0.6019 0.028 Uiso 1 1 calc R . . . .
C22 C 0.6752(3) 0.15331(19) 0.50656(14) 0.0196(6) Uani 1 1 d . . . . .
H22 H 0.6199 0.2010 0.5091 0.023 Uiso 1 1 calc R . . . .
C23 C 0.5857(3) 0.28099(18) 0.39156(13) 0.0171(5) Uani 1 1 d . . . . .
C24 C 0.6953(3) 0.32677(19) 0.41967(15) 0.0212(6) Uani 1 1 d . . . . .
H24 H 0.7759 0.2979 0.4310 0.025 Uiso 1 1 calc R . . . .
C25 C 0.6872(3) 0.41454(19) 0.43126(15) 0.0248(6) Uani 1 1 d . . . . .
H25 H 0.7624 0.4457 0.4497 0.030 Uiso 1 1 calc R . . . .
C26 C 0.5698(3) 0.4564(2) 0.41598(15) 0.0267(7) Uani 1 1 d . . . . .
H26 H 0.5644 0.5161 0.4246 0.032 Uiso 1 1 calc R . . . .
C27 C 0.4600(3) 0.4119(2) 0.38812(15) 0.0250(6) Uani 1 1 d . . . . .
H27 H 0.3795 0.4410 0.3776 0.030 Uiso 1 1 calc R . . . .
C28 C 0.4680(3) 0.3243(2) 0.37563(14) 0.0210(6) Uani 1 1 d . . . . .
H28 H 0.3929 0.2938 0.3561 0.025 Uiso 1 1 calc R . . . .
F1 F 0.1223(7) 0.3029(3) 0.3471(4) 0.0388(16) Uani 0.730(5) 1 d D U P A 1
F1A F 0.0872(18) 0.2963(8) 0.3493(12) 0.042(5) Uani 0.270(5) 1 d D U P A 2
F2 F -0.0605(3) 0.3788(3) 0.34607(18) 0.0544(11) Uani 0.730(5) 1 d D U P A 1
F2A F -0.0377(8) 0.3749(7) 0.2735(5) 0.062(3) Uani 0.270(5) 1 d D U P A 2
F3 F 0.0467(5) 0.3917(2) 0.26483(15) 0.0589(13) Uani 0.730(5) 1 d D U P A 1
F3A F 0.1663(7) 0.4170(5) 0.3047(4) 0.050(3) Uani 0.270(5) 1 d D U P A 2
F4 F 0.1306(4) 0.4445(2) 0.36292(19) 0.0564(11) Uani 0.730(5) 1 d D U P A 1
F4A F 0.0209(12) 0.4385(6) 0.3681(5) 0.073(4) Uani 0.270(5) 1 d D U P A 2
B1 B 0.0602(3) 0.3796(2) 0.32822(16) 0.0338(9) Uani 1 1 d D . . . .
Cl2 Cl 0.04286(16) 0.39727(8) 0.54111(6) 0.0658(4) Uani 1 1 d . . . . .
Cl3 Cl 0.00844(9) 0.22138(6) 0.49279(4) 0.0358(2) Uani 1 1 d . . . . .
C33 C 0.0909(5) 0.3186(4) 0.4934(3) 0.0688(17) Uani 1 1 d . . . . .
H33A H 0.1844 0.3076 0.5078 0.083 Uiso 1 1 calc R . . . .
H33B H 0.0791 0.3407 0.4493 0.083 Uiso 1 1 calc R . . . .
O4 O 0.5389(2) 0.31339(14) 0.22358(10) 0.0245(5) Uani 1 1 d . . . . .
C29 C 0.6369(4) 0.3743(2) 0.25222(16) 0.0301(7) Uani 1 1 d . . . . .
H29A H 0.7026 0.3456 0.2845 0.036 Uiso 1 1 calc R . . . .
H29B H 0.5974 0.4218 0.2729 0.036 Uiso 1 1 calc R . . . .
C30 C 0.6973(4) 0.4082(2) 0.19843(17) 0.0386(9) Uani 1 1 d . . . . .
H30A H 0.7887 0.4246 0.2134 0.046 Uiso 1 1 calc R . . . .
H30B H 0.6491 0.4585 0.1778 0.046 Uiso 1 1 calc R . . . .
C31 C 0.6866(3) 0.3320(2) 0.15367(16) 0.0314(7) Uani 1 1 d . . . . .
H31A H 0.6878 0.3506 0.1096 0.038 Uiso 1 1 calc R . . . .
H31B H 0.7572 0.2902 0.1672 0.038 Uiso 1 1 calc R . . . .
C32 C 0.5570(3) 0.2944(2) 0.15961(14) 0.0237(6) Uani 1 1 d . . . . .
H32A H 0.4873 0.3208 0.1281 0.028 Uiso 1 1 calc R . . . .
H32B H 0.5563 0.2315 0.1524 0.028 Uiso 1 1 calc R . . . .

loop_
_atom_site_aniso_label
_atom_site_aniso_U_11
_atom_site_aniso_U_22
_atom_site_aniso_U_33
_atom_site_aniso_U_23
_atom_site_aniso_U_13
_atom_site_aniso_U_12
Fe1 0.0192(2) 0.0158(2) 0.0204(2) 0.00364(16) 0.00533(16) -0.00346(16)
Cl1 0.0341(4) 0.0386(5) 0.0327(4) 0.0137(4) -0.0084(3) -0.0131(4)
P1 0.0174(3) 0.0106(3) 0.0163(3) -0.0007(2) 0.0071(3) -0.0013(3)
O1 0.0377(14) 0.0421(15) 0.0388(14) 0.0034(12) -0.0001(11) -0.0201(12)
O2 0.0321(13) 0.0177(11) 0.0464(14) 0.0052(10) 0.0082(11) -0.0003(10)
O3 0.0396(14) 0.0314(13) 0.0353(13) -0.0004(11) 0.0193(11) 0.0003(11)
N1 0.0235(13) 0.0156(12) 0.0211(12) 0.0005(10) 0.0069(10) -0.0026(10)
C1 0.0320(17) 0.0236(16) 0.0231(15) 0.0039(12) 0.0063(13) -0.0022(14)
C2 0.0230(15) 0.0188(15) 0.0299(16) -0.0032(12) 0.0081(12) -0.0069(12)
C3 0.0250(15) 0.0196(14) 0.0238(15) 0.0002(12) 0.0112(12) -0.0014(12)
C4 0.0287(15) 0.0147(13) 0.0182(13) -0.0008(11) 0.0085(11) -0.0004(11)
C5 0.0188(14) 0.0218(15) 0.0223(14) 0.0097(12) 0.0043(11) -0.0049(11)
C6 0.0292(16) 0.0210(15) 0.0303(16) 0.0012(13) 0.0110(13) 0.0005(13)
C7 0.0364(18) 0.0255(16) 0.0242(15) -0.0012(13) 0.0084(13) -0.0075(14)
C8 0.0244(15) 0.0216(15) 0.0247(15) 0.0099(12) 0.0019(12) -0.0078(12)
C9 0.0224(15) 0.0206(15) 0.0292(16) 0.0047(12) 0.0083(12) -0.0019(12)
C10 0.0280(16) 0.0222(15) 0.0203(14) 0.0023(12) 0.0074(12) -0.0050(12)
C11 0.0278(15) 0.0115(13) 0.0179(13) 0.0018(10) 0.0085(11) -0.0011(11)
C12 0.0372(17) 0.0148(14) 0.0208(14) 0.0013(11) 0.0123(13) 0.0025(12)
C13 0.0390(18) 0.0188(15) 0.0290(16) 0.0022(12) 0.0216(14) 0.0039(13)
C14 0.0272(16) 0.0212(15) 0.0353(17) 0.0022(13) 0.0169(14) -0.0019(12)
C15 0.0255(15) 0.0176(14) 0.0265(15) -0.0014(12) 0.0107(12) -0.0029(12)
C16 0.0232(14) 0.0130(13) 0.0187(13) 0.0004(10) 0.0098(11) -0.0017(11)
C17 0.0166(13) 0.0124(12) 0.0171(13) -0.0001(10) 0.0062(10) -0.0028(10)
C18 0.0235(14) 0.0178(14) 0.0212(14) -0.0022(11) 0.0065(11) 0.0017(11)
C19 0.0260(15) 0.0181(15) 0.0282(16) 0.0022(12) 0.0063(12) 0.0026(12)
C20 0.0246(15) 0.0222(15) 0.0217(14) 0.0057(12) 0.0042(12) -0.0039(12)
C21 0.0294(16) 0.0238(15) 0.0178(14) -0.0015(12) 0.0086(12) -0.0047(12)
C22 0.0236(14) 0.0162(13) 0.0211(14) -0.0007(11) 0.0097(11) -0.0009(11)
C23 0.0244(14) 0.0126(13) 0.0159(13) 0.0011(10) 0.0079(11) -0.0008(11)
C24 0.0208(14) 0.0144(14) 0.0284(15) -0.0010(11) 0.0041(12) -0.0002(11)
C25 0.0309(16) 0.0150(14) 0.0290(16) -0.0030(12) 0.0066(13) -0.0058(12)
C26 0.0424(19) 0.0119(14) 0.0269(16) 0.0006(12) 0.0095(14) 0.0056(13)
C27 0.0302(16) 0.0197(15) 0.0254(15) 0.0038(12) 0.0060(13) 0.0087(13)
C28 0.0250(15) 0.0204(15) 0.0185(14) 0.0023(11) 0.0060(11) 0.0003(12)
F1 0.059(4) 0.026(2) 0.034(2) 0.0085(18) 0.016(2) 0.010(2)
F1A 0.069(10) 0.018(5) 0.042(6) 0.005(4) 0.019(8) -0.011(5)
F2 0.0297(17) 0.068(3) 0.067(2) -0.0012(19) 0.0120(15) 0.0008(16)
F2A 0.056(6) 0.060(6) 0.065(6) 0.006(5) -0.004(5) 0.000(5)
F3 0.108(4) 0.0334(19) 0.0390(18) 0.0127(14) 0.024(2) 0.026(2)
F3A 0.046(5) 0.027(4) 0.079(7) 0.007(4) 0.013(5) -0.007(4)
F4 0.047(2) 0.0260(17) 0.092(3) 0.0065(17) -0.0001(19) -0.0085(15)
F4A 0.118(9) 0.043(6) 0.063(6) -0.001(5) 0.032(6) 0.025(6)
B1 0.038(2) 0.0254(19) 0.038(2) 0.0012(16) 0.0082(17) 0.0049(17)
Cl2 0.1066(11) 0.0394(6) 0.0569(7) 0.0053(5) 0.0294(7) -0.0098(6)
Cl3 0.0372(5) 0.0377(5) 0.0323(4) 0.0102(4) 0.0057(3) 0.0094(4)
C33 0.054(3) 0.089(4) 0.073(3) -0.039(3) 0.037(3) -0.044(3)
O4 0.0338(12) 0.0195(11) 0.0220(11) -0.0021(8) 0.0102(9) -0.0089(9)
C29 0.047(2) 0.0197(15) 0.0267(16) -0.0034(13) 0.0134(15) -0.0140(14)
C30 0.059(2) 0.0312(19) 0.0305(18) -0.0075(15) 0.0225(17) -0.0224(18)
C31 0.0374(19) 0.0311(18) 0.0290(17) -0.0063(14) 0.0144(14) -0.0101(15)
C32 0.0309(16) 0.0218(15) 0.0190(14) 0.0013(12) 0.0061(12) -0.0015(13)

loop_
_atom_type_symbol
_atom_type_description
_atom_type_scat_dispersion_real
_atom_type_scat_dispersion_imag
_atom_type_scat_source
C C 0.0033 0.0016 'International Tables Vol C Tables 4.2.6.8 and 6.1.1.4'
H H 0.0000 0.0000 'International Tables Vol C Tables 4.2.6.8 and 6.1.1.4'
B B 0.0013 0.0007 'International Tables Vol C Tables 4.2.6.8 and 6.1.1.4'
Cl Cl 0.1484 0.1585 'International Tables Vol C Tables 4.2.6.8 and 6.1.1.4'
F F 0.0171 0.0103 'International Tables Vol C Tables 4.2.6.8 and 6.1.1.4'
Fe Fe 0.3463 0.8444 'International Tables Vol C Tables 4.2.6.8 and 6.1.1.4'
N N 0.0061 0.0033 'International Tables Vol C Tables 4.2.6.8 and 6.1.1.4'
O O 0.0106 0.0060 'International Tables Vol C Tables 4.2.6.8 and 6.1.1.4'
P P 0.1023 0.0942 'International Tables Vol C Tables 4.2.6.8 and 6.1.1.4'

loop_
_exptl_crystal_face_index_h
_exptl_crystal_face_index_k
_exptl_crystal_face_index_l
_exptl_crystal_face_perp_dist
0.00 0.00 -1.00 0.0590
0.00 0.00 1.00 0.0350
-2.00 1.00 1.00 0.1000
2.00 -1.00 -1.00 0.0810
-1.00 -2.00 1.00 0.0820
1.00 2.00 -1.00 0.0810
0.00 2.00 1.00 0.0530
-2.00 -1.00 1.00 0.0810
0.00 -1.00 -1.00 0.0880
0.00 -1.00 0.00 0.0730

loop_
_geom_angle_atom_site_label_1
_geom_angle_atom_site_label_2
_geom_angle_atom_site_label_3
_geom_angle
N1 Fe1 P1 88.19(8)
C1 Fe1 P1 176.84(11)
C1 Fe1 N1 91.94(12)
C1 Fe1 C4 93.30(13)
C2 Fe1 P1 89.08(10)
C2 Fe1 N1 139.53(13)
C2 Fe1 C1 88.78(14)
C2 Fe1 C3 103.02(14)
C2 Fe1 C4 98.07(13)
C3 Fe1 P1 90.33(10)
C3 Fe1 N1 117.37(12)
C3 Fe1 C1 92.42(14)
C3 Fe1 C4 158.25(13)
C4 Fe1 P1 84.70(9)
C4 Fe1 N1 41.48(11)
C16 P1 Fe1 102.18(10)
C16 P1 C17 105.37(13)
C16 P1 C23 109.03(13)
C17 P1 Fe1 116.63(9)
C17 P1 C23 105.05(13)
C23 P1 Fe1 117.76(10)
Fe1 N1 H1 113(2)
C4 N1 Fe1 69.02(15)
C4 N1 H1 118(2)
C4 N1 C5 121.4(2)
C5 N1 Fe1 120.54(18)
C5 N1 H1 110(2)
O1 C1 Fe1 175.9(3)
O2 C2 Fe1 177.7(3)
O3 C3 Fe1 176.1(3)
Fe1 C4 H4 115.4
N1 C4 Fe1 69.50(15)
N1 C4 H4 115.4
N1 C4 C11 116.1(2)
C11 C4 Fe1 117.1(2)
C11 C4 H4 115.4
C6 C5 N1 121.1(3)
C6 C5 C10 120.7(3)
C10 C5 N1 118.1(3)
C5 C6 H6 120.4
C5 C6 C7 119.2(3)
C7 C6 H6 120.4
C6 C7 H7 120.2
C8 C7 C6 119.7(3)
C8 C7 H7 120.2
C7 C8 Cl1 119.0(3)
C7 C8 C9 122.4(3)
C9 C8 Cl1 118.6(3)
C8 C9 H9 120.9
C8 C9 C10 118.3(3)
C10 C9 H9 120.9
C5 C10 H10 120.1
C9 C10 C5 119.7(3)
C9 C10 H10 120.1
C12 C11 C4 121.6(3)
C12 C11 C16 119.1(3)
C16 C11 C4 119.4(3)
C11 C12 H12 120.1
C13 C12 C11 119.8(3)
C13 C12 H12 120.1
C12 C13 H13 119.6
C12 C13 C14 120.9(3)
C14 C13 H13 119.6
C13 C14 H14 120.0
C15 C14 C13 120.0(3)
C15 C14 H14 120.0
C14 C15 H15 120.3
C14 C15 C16 119.5(3)
C16 C15 H15 120.3
C11 C16 P1 113.7(2)
C15 C16 P1 125.4(2)
C15 C16 C11 120.8(3)
C18 C17 P1 120.1(2)
C18 C17 C22 119.3(3)
C22 C17 P1 120.5(2)
C17 C18 H18 119.8
C19 C18 C17 120.3(3)
C19 C18 H18 119.8
C18 C19 H19 120.0
C18 C19 C20 120.1(3)
C20 C19 H19 120.0
C19 C20 H20 120.1
C21 C20 C19 119.9(3)
C21 C20 H20 120.1
C20 C21 H21 119.7
C20 C21 C22 120.6(3)
C22 C21 H21 119.7
C17 C22 H22 120.1
C21 C22 C17 119.8(3)
C21 C22 H22 120.1
C24 C23 P1 119.9(2)
C24 C23 C28 119.1(3)
C28 C23 P1 120.9(2)
C23 C24 H24 119.9
C25 C24 C23 120.3(3)
C25 C24 H24 119.9
C24 C25 H25 120.0
C26 C25 C24 120.0(3)
C26 C25 H25 120.0
C25 C26 H26 119.8
C25 C26 C27 120.5(3)
C27 C26 H26 119.8
C26 C27 H27 120.1
C26 C27 C28 119.7(3)
C28 C27 H27 120.1
C23 C28 H28 119.8
C27 C28 C23 120.4(3)
C27 C28 H28 119.8
F1 B1 F2 108.6(4)
F1 B1 F4 107.0(5)
F1A B1 F2A 107.3(7)
F1A B1 F3A 111.7(11)
F2A B1 F3A 103.1(5)
F3 B1 F1 111.7(5)
F3 B1 F2 110.1(3)
F3 B1 F4 112.6(3)
F4 B1 F2 106.6(3)
F4A B1 F1A 119.3(13)
F4A B1 F2A 107.2(8)
F4A B1 F3A 107.0(5)
Cl2 C33 Cl3 114.7(3)
Cl2 C33 H33A 108.6
Cl2 C33 H33B 108.6
Cl3 C33 H33A 108.6
Cl3 C33 H33B 108.6
H33A C33 H33B 107.6
C32 O4 C29 109.1(2)
O4 C29 H29A 110.6
O4 C29 H29B 110.6
O4 C29 C30 105.7(3)
H29A C29 H29B 108.7
C30 C29 H29A 110.6
C30 C29 H29B 110.6
C29 C30 H30A 111.3
C29 C30 H30B 111.3
C29 C30 C31 102.6(3)
H30A C30 H30B 109.2
C31 C30 H30A 111.3
C31 C30 H30B 111.3
C30 C31 H31A 111.3
C30 C31 H31B 111.3
H31A C31 H31B 109.2
C32 C31 C30 102.3(3)
C32 C31 H31A 111.3
C32 C31 H31B 111.3
O4 C32 C31 106.1(2)
O4 C32 H32A 110.5
O4 C32 H32B 110.5
C31 C32 H32A 110.5
C31 C32 H32B 110.5
H32A C32 H32B 108.7

loop_
_geom_bond_atom_site_label_1
_geom_bond_atom_site_label_2
_geom_bond_distance
Fe1 P1 2.2704(8)
Fe1 N1 2.019(3)
Fe1 C1 1.833(3)
Fe1 C2 1.786(3)
Fe1 C3 1.819(3)
Fe1 C4 2.013(3)
Cl1 C8 1.749(3)
P1 C16 1.812(3)
P1 C17 1.817(3)
P1 C23 1.819(3)
O1 C1 1.131(4)
O2 C2 1.146(4)
O3 C3 1.136(4)
N1 H1 0.91(4)
N1 C4 1.428(4)
N1 C5 1.458(4)
C4 H4 1.0000
C4 C11 1.496(4)
C5 C6 1.382(5)
C5 C10 1.394(4)
C6 H6 0.9500
C6 C7 1.385(5)
C7 H7 0.9500
C7 C8 1.369(5)
C8 C9 1.377(5)
C9 H9 0.9500
C9 C10 1.394(4)
C10 H10 0.9500
C11 C12 1.399(4)
C11 C16 1.401(4)
C12 H12 0.9500
C12 C13 1.379(5)
C13 H13 0.9500
C13 C14 1.397(5)
C14 H14 0.9500
C14 C15 1.382(4)
C15 H15 0.9500
C15 C16 1.394(4)
C17 C18 1.392(4)
C17 C22 1.396(4)
C18 H18 0.9500
C18 C19 1.384(4)
C19 H19 0.9500
C19 C20 1.389(4)
C20 H20 0.9500
C20 C21 1.376(5)
C21 H21 0.9500
C21 C22 1.390(4)
C22 H22 0.9500
C23 C24 1.395(4)
C23 C28 1.396(4)
C24 H24 0.9500
C24 C25 1.392(4)
C25 H25 0.9500
C25 C26 1.381(5)
C26 H26 0.9500
C26 C27 1.385(5)
C27 H27 0.9500
C27 C28 1.393(4)
C28 H28 0.9500
F1 B1 1.383(5)
F1A B1 1.383(7)
F2 B1 1.392(4)
F2A B1 1.413(6)
F3 B1 1.352(4)
F3A B1 1.430(6)
F4 B1 1.384(4)
F4A B1 1.367(6)
Cl2 C33 1.728(5)
Cl3 C33 1.741(5)
C33 H33A 0.9900
C33 H33B 0.9900
O4 C29 1.450(4)
O4 C32 1.448(4)
C29 H29A 0.9900
C29 H29B 0.9900
C29 C30 1.509(5)
C30 H30A 0.9900
C30 H30B 0.9900
C30 C31 1.514(5)
C31 H31A 0.9900
C31 H31B 0.9900
C31 C32 1.510(4)
C32 H32A 0.9900
C32 H32B 0.9900

loop_
_geom_hbond_atom_site_label_D
_geom_hbond_atom_site_label_H
_geom_hbond_atom_site_label_A
_geom_hbond_distance_DH
_geom_hbond_distance_HA
_geom_hbond_distance_DA
_geom_hbond_angle_DHA
N1 H1 O4 0.91(4) 1.95(4) 2.746(3) 145(3)
